data_4081417
loop_
_publ_author_name
'Endo, Koji'
'Herbert, Myles B.'
'Grubbs, Robert H.'

_publ_section_title
;
 Investigations into Ruthenium Metathesis Catalysts with Six-Membered
 Chelating NHC Ligands: Relationship between Catalyst Structure and
 Stereoselectivity
;
_journal_issue 18
_journal_name_full Organometallics
_journal_page_first 5128
_journal_paper_doi 10.1021/om4006966
_journal_volume 32
_journal_year 2013
_chemical_formula_moiety 'C39 H52 N2 O3 Ru, 0.5(C4 H10 O)'
_chemical_formula_sum 'C41 H57 N2 O3.5 Ru'
_chemical_formula_weight 734.96
_chemical_name_systematic
;

 ?

;
_space_group_IT_number 15
_symmetry_cell_setting monoclinic
_symmetry_space_group_name_Hall '-C 2yc'
_symmetry_space_group_name_H-M 'C 1 2/c 1'
_atom_sites_solution_hydrogens geom
_atom_sites_solution_primary direct
_atom_sites_solution_secondary difmap
_audit_creation_method SHELXL-97
_cell_angle_alpha 90.00
_cell_angle_beta 90.159(2)
_cell_angle_gamma 90.00
_cell_formula_units_Z 8
_cell_length_a 36.1581(16)
_cell_length_b 9.0333(4)
_cell_length_c 23.5476(10)
_cell_measurement_reflns_used 9996
_cell_measurement_temperature 100(2)
_cell_measurement_theta_max 27.04
_cell_measurement_theta_min 2.25
_cell_volume 7691.3(6)
_computing_cell_refinement 'Bruker SAINT-Plus v7.66A'
_computing_data_collection 'Bruker APEX2 v2009.7-0'
_computing_data_reduction 'Bruker SAINT-Plus v7.66A'
_computing_molecular_graphics 'Bruker XP v5.1'
_computing_publication_material 'Bruker XCIF 2008'
_computing_structure_refinement 'SHELXL-97 (Sheldrick, 2008)'
_computing_structure_solution 'SHELXS-97 (Sheldrick, 2008)'
_diffrn_ambient_temperature 100(2)
_diffrn_measured_fraction_theta_full 0.930
_diffrn_measured_fraction_theta_max 0.930
_diffrn_measurement_device_type 'Bruker KAPPA APEX II'
_diffrn_measurement_method '\w scans; 10 settings'
_diffrn_radiation_monochromator graphite
_diffrn_radiation_source 'fine-focus sealed tube'
_diffrn_radiation_type MoK\a
_diffrn_radiation_wavelength 0.71073
_diffrn_reflns_av_R_equivalents 0.0804
_diffrn_reflns_av_sigmaI/netI 0.0712
_diffrn_reflns_limit_h_max 49
_diffrn_reflns_limit_h_min -50
_diffrn_reflns_limit_k_max 12
_diffrn_reflns_limit_k_min -10
_diffrn_reflns_limit_l_max 33
_diffrn_reflns_limit_l_min -32
_diffrn_reflns_number 81079
_diffrn_reflns_theta_full 30.08
_diffrn_reflns_theta_max 30.08
_diffrn_reflns_theta_min 1.73
_exptl_absorpt_coefficient_mu 0.447
_exptl_absorpt_correction_T_max 0.9737
_exptl_absorpt_correction_T_min 0.9080
_exptl_absorpt_correction_type none
_exptl_crystal_colour Blue/green
_exptl_crystal_density_diffrn 1.269
_exptl_crystal_density_method 'not measured'
_exptl_crystal_description Needle
_exptl_crystal_F_000 3112
_exptl_crystal_size_max 0.22
_exptl_crystal_size_mid 0.11
_exptl_crystal_size_min 0.06
_refine_diff_density_max 1.013
_refine_diff_density_min -0.885
_refine_diff_density_rms 0.086
_refine_ls_extinction_method none
_refine_ls_goodness_of_fit_ref 1.301
_refine_ls_hydrogen_treatment Riding
_refine_ls_matrix_type 'Full matrix'
_refine_ls_number_parameters 462
_refine_ls_number_reflns 10505
_refine_ls_number_restraints 37
_refine_ls_restrained_S_all 1.306
_refine_ls_R_factor_all 0.0639
_refine_ls_R_factor_gt 0.0378
_refine_ls_shift/su_max 0.001
_refine_ls_shift/su_mean 0.000
_refine_ls_structure_factor_coef Fsqd
_refine_ls_weighting_details w=1/s^2^(Fo^2^)
_refine_ls_weighting_scheme sigma
_refine_ls_wR_factor_gt 0.0496
_refine_ls_wR_factor_ref 0.0515
_reflns_number_gt 7414
_reflns_number_total 10505
_reflns_threshold_expression >2sigma(I)
_cod_data_source_file om4006966_si_005.cif
_cod_data_source_block kje18
_cod_depositor_comments
;
The following automatic conversions were performed:

'_symmetry_cell_setting' value 'Monoclinic' changed to 'monoclinic'
according to /home/saulius/struct/CIF-dictionaries/cif_core.dic
dictionary named 'cif_core.dic' version 2.4.2 from
2011-04-26.

'_refine_ls_weighting_scheme' value 'Sigma' changed to
'sigma' according to
/home/saulius/struct/CIF-dictionaries/cif_core.dic dictionary named
'cif_core.dic' version 2.4.2 from 2011-04-26.

Automatic conversion script
Id: cif_fix_values 1891 2012-01-12 08:04:46Z andrius 

The following automatic conversions were performed:

'_atom_sites_solution_primary' value 'Direct methods' was changed to
'direct'.

'_atom_sites_solution_secondary' value 'Difference Fourier map' was
changed to 'difmap'.

'_atom_sites_solution_hydrogens' value 'Geometric positions' was
changed to 'geom'.

Automatic conversion script
Id: cif_fix_values 6452 2018-10-05 10:23:21Z andrius 
;
_cod_original_sg_symbol_H-M C2/c
_cod_original_formula_sum 'C41 H57 N2 O3.50 Ru'
_cod_database_code 4081417

loop_
_symmetry_equiv_pos_as_xyz
'x, y, z'
'-x, y, -z+1/2'
'x+1/2, y+1/2, z'
'-x+1/2, y+1/2, -z+1/2'
'-x, -y, -z'
'x, -y, z-1/2'
'-x+1/2, -y+1/2, -z'
'x+1/2, -y+1/2, z-1/2'

loop_
_atom_site_label
_atom_site_type_symbol
_atom_site_fract_x
_atom_site_fract_y
_atom_site_fract_z
_atom_site_U_iso_or_equiv
_atom_site_adp_type
_atom_site_occupancy
_atom_site_symmetry_multiplicity
_atom_site_calc_flag
_atom_site_refinement_flags
_atom_site_disorder_assembly
_atom_site_disorder_group
Ru1 Ru 0.095458(5) 0.153146(19) 0.153288(7) 0.01362(4) Uani 1 1 d . . .
O1 O 0.05398(4) -0.04040(15) 0.15654(5) 0.0159(3) Uani 1 1 d . . .
O2 O 0.08812(4) 0.21696(15) 0.05672(5) 0.0195(3) Uani 1 1 d . . .
O3 O 0.12373(4) 0.03251(15) 0.08285(5) 0.0179(3) Uani 1 1 d . . .
N1 N 0.11565(4) 0.45688(18) 0.13729(7) 0.0155(4) Uani 1 1 d . . .
N2 N 0.16018(4) 0.3517(2) 0.18657(6) 0.0189(4) Uani 1 1 d . . .
C1 C 0.12731(5) 0.3239(2) 0.16006(8) 0.0161(5) Uani 1 1 d . . .
C2 C 0.13750(5) 0.5833(2) 0.15969(9) 0.0225(5) Uani 1 1 d . . .
H2A H 0.1248 0.6323 0.1917 0.027 Uiso 1 1 calc R . .
H2B H 0.1427 0.6573 0.1297 0.027 Uiso 1 1 calc R . .
C3 C 0.17285(6) 0.5055(2) 0.17926(9) 0.0235(5) Uani 1 1 d . . .
H3A H 0.1925 0.5124 0.1502 0.028 Uiso 1 1 calc R . .
H3B H 0.1821 0.5474 0.2155 0.028 Uiso 1 1 calc R . .
C4 C 0.07792(5) 0.4804(2) 0.12038(8) 0.0157(5) Uani 1 1 d . . .
C5 C 0.06985(6) 0.5751(2) 0.07501(8) 0.0197(5) Uani 1 1 d . . .
C6 C 0.03304(6) 0.5973(2) 0.06099(8) 0.0216(5) Uani 1 1 d . . .
H6 H 0.0273 0.6627 0.0306 0.026 Uiso 1 1 calc R . .
C7 C 0.00429(6) 0.5288(2) 0.08908(9) 0.0208(5) Uani 1 1 d . . .
C8 C 0.01323(6) 0.4303(2) 0.13272(8) 0.0186(5) Uani 1 1 d . . .
H8 H -0.0061 0.3788 0.1515 0.022 Uiso 1 1 calc R . .
C9 C 0.04969(6) 0.4053(2) 0.14953(8) 0.0144(5) Uani 1 1 d . . .
C10 C 0.09991(6) 0.6463(3) 0.04011(8) 0.0273(5) Uani 1 1 d . . .
H10A H 0.1072 0.7403 0.0577 0.041 Uiso 1 1 calc R . .
H10B H 0.0907 0.6649 0.0016 0.041 Uiso 1 1 calc R . .
H10C H 0.1214 0.5801 0.0384 0.041 Uiso 1 1 calc R . .
C11 C -0.03558(6) 0.5622(3) 0.07414(9) 0.0320(6) Uani 1 1 d . . .
H11A H -0.0449 0.6407 0.0991 0.048 Uiso 1 1 calc R . .
H11B H -0.0506 0.4728 0.0792 0.048 Uiso 1 1 calc R . .
H11C H -0.0371 0.5949 0.0345 0.048 Uiso 1 1 calc R . .
C12 C 0.05955(5) 0.2978(2) 0.19537(8) 0.0157(5) Uani 1 1 d . . .
H12A H 0.0374 0.2453 0.2096 0.019 Uiso 1 1 calc R . .
H12B H 0.0721 0.3478 0.2275 0.019 Uiso 1 1 calc R . .
C13 C 0.18159(6) 0.2540(2) 0.22240(9) 0.0211(5) Uani 1 1 d . . .
C14 C 0.20415(5) 0.1448(3) 0.19835(9) 0.0257(5) Uani 1 1 d . . .
C15 C 0.22521(6) 0.0573(3) 0.23575(10) 0.0326(6) Uani 1 1 d . . .
H15 H 0.2408 -0.0179 0.2209 0.039 Uiso 1 1 calc R . .
C16 C 0.22362(6) 0.0788(3) 0.29351(10) 0.0355(6) Uani 1 1 d . . .
H16 H 0.2385 0.0200 0.3180 0.043 Uiso 1 1 calc R . .
C17 C 0.20062(6) 0.1849(3) 0.31629(9) 0.0295(6) Uani 1 1 d . . .
H17 H 0.1995 0.1970 0.3563 0.035 Uiso 1 1 calc R . .
C18 C 0.17888(6) 0.2749(2) 0.28126(9) 0.0227(5) Uani 1 1 d . . .
C19 C 0.20595(6) 0.1181(3) 0.13485(9) 0.0305(6) Uani 1 1 d . . .
H19 H 0.1824 0.1562 0.1180 0.037 Uiso 1 1 calc R . .
C20 C 0.23764(6) 0.2053(3) 0.10788(10) 0.0411(7) Uani 1 1 d . . .
H20A H 0.2342 0.3111 0.1153 0.062 Uiso 1 1 calc R . .
H20B H 0.2378 0.1880 0.0668 0.062 Uiso 1 1 calc R . .
H20C H 0.2612 0.1726 0.1242 0.062 Uiso 1 1 calc R . .
C21 C 0.20842(7) -0.0469(3) 0.12040(10) 0.0457(8) Uani 1 1 d . . .
H21A H 0.2318 -0.0870 0.1348 0.069 Uiso 1 1 calc R . .
H21B H 0.2073 -0.0598 0.0791 0.069 Uiso 1 1 calc R . .
H21C H 0.1877 -0.0996 0.1380 0.069 Uiso 1 1 calc R . .
C22 C 0.15198(6) 0.3832(2) 0.30813(9) 0.0246(6) Uani 1 1 d . . .
H22 H 0.1385 0.4348 0.2768 0.030 Uiso 1 1 calc R . .
C23 C 0.17288(6) 0.5009(3) 0.34245(10) 0.0427(7) Uani 1 1 d . . .
H23A H 0.1866 0.4532 0.3734 0.064 Uiso 1 1 calc R . .
H23B H 0.1552 0.5719 0.3583 0.064 Uiso 1 1 calc R . .
H23C H 0.1902 0.5530 0.3176 0.064 Uiso 1 1 calc R . .
C24 C 0.12338(6) 0.3040(3) 0.34473(9) 0.0385(7) Uani 1 1 d . . .
H24A H 0.1098 0.2325 0.3214 0.058 Uiso 1 1 calc R . .
H24B H 0.1061 0.3768 0.3604 0.058 Uiso 1 1 calc R . .
H24C H 0.1359 0.2521 0.3758 0.058 Uiso 1 1 calc R . .
C25 C 0.11144(5) 0.0530(2) 0.21693(8) 0.0177(5) Uani 1 1 d . . .
H25 H 0.1315 0.0905 0.2387 0.021 Uiso 1 1 calc R . .
C26 C 0.09327(6) -0.0833(2) 0.23359(8) 0.0165(5) Uani 1 1 d . . .
C27 C 0.10447(6) -0.1692(2) 0.28024(8) 0.0211(5) Uani 1 1 d . . .
H27 H 0.1255 -0.1398 0.3018 0.025 Uiso 1 1 calc R . .
C28 C 0.08547(6) -0.2957(2) 0.29534(9) 0.0252(6) Uani 1 1 d . . .
H28 H 0.0930 -0.3518 0.3275 0.030 Uiso 1 1 calc R . .
C29 C 0.05523(6) -0.3403(3) 0.26310(8) 0.0236(5) Uani 1 1 d . . .
H29 H 0.0422 -0.4276 0.2734 0.028 Uiso 1 1 calc R . .
C30 C 0.04364(6) -0.2600(2) 0.21610(9) 0.0195(5) Uani 1 1 d . . .
H30 H 0.0232 -0.2921 0.1940 0.023 Uiso 1 1 calc R . .
C31 C 0.06259(5) -0.1322(2) 0.20222(8) 0.0168(5) Uani 1 1 d . . .
C32 C 0.01754(5) -0.0594(2) 0.12915(8) 0.0191(5) Uani 1 1 d . . .
H32 H 0.0131 -0.1673 0.1226 0.023 Uiso 1 1 calc R . .
C33 C 0.01965(6) 0.0180(3) 0.07254(8) 0.0291(6) Uani 1 1 d . . .
H33A H 0.0247 0.1235 0.0785 0.044 Uiso 1 1 calc R . .
H33B H -0.0039 0.0064 0.0524 0.044 Uiso 1 1 calc R . .
H33C H 0.0396 -0.0256 0.0499 0.044 Uiso 1 1 calc R . .
C34 C -0.01284(5) 0.0005(2) 0.16656(8) 0.0208(5) Uani 1 1 d . . .
H34A H -0.0116 -0.0473 0.2039 0.031 Uiso 1 1 calc R . .
H34B H -0.0369 -0.0199 0.1490 0.031 Uiso 1 1 calc R . .
H34C H -0.0097 0.1077 0.1711 0.031 Uiso 1 1 calc R . .
C35 C 0.11100(5) 0.1178(2) 0.04445(8) 0.0162(5) Uani 1 1 d . . .
C36 C 0.12314(6) 0.0989(2) -0.01732(8) 0.0203(5) Uani 1 1 d . . .
C37 C 0.15565(6) -0.0075(3) -0.02272(9) 0.0329(6) Uani 1 1 d . . .
H37A H 0.1767 0.0304 -0.0008 0.049 Uiso 1 1 calc R . .
H37B H 0.1626 -0.0165 -0.0628 0.049 Uiso 1 1 calc R . .
H37C H 0.1485 -0.1050 -0.0081 0.049 Uiso 1 1 calc R . .
C38 C 0.13402(7) 0.2518(3) -0.04025(10) 0.0445(7) Uani 1 1 d . . .
H38A H 0.1129 0.3194 -0.0371 0.067 Uiso 1 1 calc R . .
H38B H 0.1413 0.2429 -0.0802 0.067 Uiso 1 1 calc R . .
H38C H 0.1548 0.2909 -0.0181 0.067 Uiso 1 1 calc R . .
C39 C 0.09008(6) 0.0407(2) -0.05173(8) 0.0284(6) Uani 1 1 d . . .
H39A H 0.0827 -0.0564 -0.0371 0.043 Uiso 1 1 calc R . .
H39B H 0.0971 0.0314 -0.0917 0.043 Uiso 1 1 calc R . .
H39C H 0.0693 0.1099 -0.0483 0.043 Uiso 1 1 calc R . .
C61A C 0.30163(12) 0.9724(5) 0.9841(2) 0.059(2) Uani 0.50 1 d PDU A -1
H61A H 0.3170 0.9884 0.9505 0.088 Uiso 0.50 1 calc PR A -1
H61B H 0.3155 0.9146 1.0122 0.088 Uiso 0.50 1 calc PR A -1
H61C H 0.2948 1.0682 1.0006 0.088 Uiso 0.50 1 calc PR A -1
C62A C 0.26638(10) 0.8875(4) 0.96699(17) 0.0250(13) Uani 0.50 1 d PDU A -1
H62A H 0.2451 0.9563 0.9678 0.030 Uiso 0.50 1 calc PR A -1
H62B H 0.2691 0.8514 0.9275 0.030 Uiso 0.50 1 calc PR A -1
O63A O 0.25861(10) 0.7626(5) 1.0038(2) 0.0290(12) Uani 0.50 1 d PDU A -1
C64A C 0.22593(12) 0.6740(6) 0.9930(2) 0.0427(18) Uani 0.50 1 d PDU A -1
H64A H 0.2276 0.6317 0.9543 0.051 Uiso 0.50 1 calc PR A -1
H64B H 0.2039 0.7389 0.9942 0.051 Uiso 0.50 1 calc PR A -1
C65A C 0.22074(17) 0.5471(6) 1.0358(3) 0.082(3) Uani 0.50 1 d PDU A -1
H65A H 0.2134 0.4570 1.0156 0.123 Uiso 0.50 1 calc PR A -1
H65B H 0.2015 0.5741 1.0632 0.123 Uiso 0.50 1 calc PR A -1
H65C H 0.2441 0.5294 1.0560 0.123 Uiso 0.50 1 calc PR A -1

loop_
_atom_site_aniso_label
_atom_site_aniso_U_11
_atom_site_aniso_U_22
_atom_site_aniso_U_33
_atom_site_aniso_U_23
_atom_site_aniso_U_13
_atom_site_aniso_U_12
Ru1 0.01468(9) 0.01219(9) 0.01399(7) -0.00072(8) -0.00066(6) -0.00018(9)
O1 0.0160(8) 0.0156(8) 0.0162(7) 0.0002(6) -0.0032(6) -0.0040(7)
O2 0.0205(9) 0.0182(9) 0.0198(8) -0.0021(6) 0.0007(6) 0.0026(7)
O3 0.0190(8) 0.0189(8) 0.0160(7) -0.0003(6) -0.0009(6) 0.0015(7)
N1 0.0136(10) 0.0109(10) 0.0220(10) -0.0021(8) -0.0003(7) -0.0026(8)
N2 0.0146(9) 0.0175(10) 0.0246(9) -0.0041(9) -0.0026(7) -0.0036(9)
C1 0.0166(11) 0.0171(13) 0.0145(10) -0.0016(9) 0.0028(8) 0.0011(10)
C2 0.0250(13) 0.0148(12) 0.0276(13) -0.0060(10) 0.0002(10) -0.0046(10)
C3 0.0198(13) 0.0233(14) 0.0275(13) -0.0080(10) 0.0016(10) -0.0062(11)
C4 0.0153(12) 0.0119(12) 0.0199(11) -0.0064(9) -0.0024(9) 0.0002(9)
C5 0.0295(14) 0.0107(12) 0.0187(11) -0.0043(9) 0.0010(10) -0.0002(10)
C6 0.0336(15) 0.0135(12) 0.0177(11) -0.0016(9) -0.0045(10) 0.0080(11)
C7 0.0247(14) 0.0172(13) 0.0205(12) -0.0101(10) -0.0045(10) 0.0055(11)
C8 0.0196(13) 0.0128(12) 0.0233(12) -0.0049(9) 0.0008(9) -0.0005(10)
C9 0.0170(12) 0.0093(11) 0.0170(11) -0.0054(8) 0.0000(9) 0.0008(9)
C10 0.0396(14) 0.0182(13) 0.0242(12) 0.0044(11) 0.0028(10) -0.0009(13)
C11 0.0327(15) 0.0367(16) 0.0266(13) -0.0066(11) -0.0051(11) 0.0131(13)
C12 0.0149(12) 0.0156(12) 0.0167(11) -0.0006(8) 0.0019(9) -0.0021(9)
C13 0.0112(12) 0.0246(14) 0.0276(13) -0.0048(10) -0.0058(10) -0.0032(10)
C14 0.0145(12) 0.0328(14) 0.0299(12) -0.0075(12) -0.0055(9) 0.0017(12)
C15 0.0216(14) 0.0386(16) 0.0376(15) -0.0091(12) -0.0059(11) 0.0118(12)
C16 0.0256(15) 0.0438(17) 0.0369(15) -0.0006(12) -0.0099(12) 0.0112(13)
C17 0.0239(14) 0.0396(17) 0.0250(12) -0.0032(11) -0.0070(10) 0.0026(12)
C18 0.0158(13) 0.0264(14) 0.0259(13) -0.0055(10) -0.0030(10) -0.0028(10)
C19 0.0208(13) 0.0392(17) 0.0315(13) -0.0144(11) -0.0085(10) 0.0134(12)
C20 0.0395(17) 0.0536(19) 0.0303(14) -0.0065(12) -0.0010(12) 0.0117(14)
C21 0.0457(18) 0.0434(18) 0.0480(18) -0.0221(14) -0.0102(14) 0.0138(15)
C22 0.0240(13) 0.0266(15) 0.0234(12) -0.0060(10) -0.0024(10) 0.0028(11)
C23 0.0419(17) 0.0452(19) 0.0409(16) -0.0223(13) -0.0083(13) 0.0074(14)
C24 0.0389(16) 0.0410(18) 0.0354(15) 0.0047(12) 0.0097(12) 0.0119(13)
C25 0.0188(12) 0.0191(13) 0.0152(11) -0.0060(9) -0.0031(9) -0.0012(10)
C26 0.0184(12) 0.0140(12) 0.0170(11) -0.0023(9) 0.0000(9) 0.0038(10)
C27 0.0245(12) 0.0205(13) 0.0183(11) -0.0009(10) -0.0009(9) 0.0056(11)
C28 0.0337(15) 0.0204(14) 0.0215(12) 0.0056(10) 0.0062(10) 0.0104(11)
C29 0.0297(13) 0.0128(12) 0.0284(12) 0.0012(11) 0.0104(10) 0.0032(12)
C30 0.0210(13) 0.0144(12) 0.0233(12) -0.0040(10) 0.0049(10) -0.0007(10)
C31 0.0201(12) 0.0146(13) 0.0158(10) 0.0001(9) 0.0026(8) 0.0044(10)
C32 0.0173(12) 0.0217(13) 0.0183(11) -0.0020(9) -0.0030(9) -0.0083(10)
C33 0.0242(14) 0.0460(17) 0.0172(12) 0.0045(11) -0.0053(10) -0.0099(12)
C34 0.0169(12) 0.0225(14) 0.0231(12) 0.0021(10) -0.0027(9) -0.0034(10)
C35 0.0147(12) 0.0151(13) 0.0187(11) -0.0024(9) -0.0010(9) -0.0069(9)
C36 0.0221(13) 0.0199(13) 0.0189(11) -0.0006(9) 0.0037(9) -0.0029(10)
C37 0.0243(14) 0.0500(18) 0.0245(13) -0.0058(12) 0.0046(10) 0.0036(13)
C38 0.065(2) 0.0319(17) 0.0365(16) 0.0011(12) 0.0222(14) -0.0107(15)
C39 0.0330(15) 0.0333(15) 0.0189(12) -0.0022(10) -0.0013(10) 0.0020(12)
C61A 0.051(4) 0.066(5) 0.058(4) -0.012(3) -0.011(3) 0.005(4)
C62A 0.035(3) 0.025(3) 0.015(2) 0.013(2) 0.000(2) 0.017(2)
O63A 0.021(4) 0.039(3) 0.027(2) 0.006(2) 0.005(3) 0.000(3)
C64A 0.021(3) 0.044(4) 0.063(4) -0.014(3) 0.005(3) -0.007(3)
C65A 0.103(6) 0.049(5) 0.093(6) 0.018(4) 0.059(4) -0.030(5)

loop_
_atom_type_symbol
_atom_type_description
_atom_type_scat_dispersion_real
_atom_type_scat_dispersion_imag
_atom_type_scat_source
C C 0.0033 0.0016 'International Tables Vol C Tables 4.2.6.8 and 6.1.1.4'
H H 0.0000 0.0000 'International Tables Vol C Tables 4.2.6.8 and 6.1.1.4'
N N 0.0061 0.0033 'International Tables Vol C Tables 4.2.6.8 and 6.1.1.4'
O O 0.0106 0.0060 'International Tables Vol C Tables 4.2.6.8 and 6.1.1.4'
Ru Ru -1.2594 0.8363 'International Tables Vol C Tables 4.2.6.8 and 6.1.1.4'

loop_
_geom_angle_atom_site_label_1
_geom_angle_atom_site_label_2
_geom_angle_atom_site_label_3
_geom_angle
_geom_angle_publ_flag
C25 Ru1 C1 98.00(8) yes
C25 Ru1 C12 96.61(8) yes
C1 Ru1 C12 80.37(8) yes
C25 Ru1 O3 102.78(7) yes
C1 Ru1 O3 100.18(6) yes
C12 Ru1 O3 160.28(6) yes
C25 Ru1 O1 78.65(7) yes
C1 Ru1 O1 172.31(6) yes
C12 Ru1 O1 93.07(6) yes
O3 Ru1 O1 87.35(5) yes
C25 Ru1 O2 159.71(7) yes
C1 Ru1 O2 87.13(6) yes
C12 Ru1 O2 103.61(6) yes
O3 Ru1 O2 56.93(5) yes
O1 Ru1 O2 98.38(5) yes
C31 O1 C32 117.76(15) ?
C31 O1 Ru1 109.46(11) ?
C32 O1 Ru1 130.85(11) ?
C35 O2 Ru1 88.57(11) ?
C35 O3 Ru1 93.81(12) ?
C1 N1 C4 121.67(16) ?
C1 N1 C2 111.70(16) ?
C4 N1 C2 119.27(16) ?
C1 N2 C13 128.24(18) ?
C1 N2 C3 113.04(17) ?
C13 N2 C3 118.59(16) ?
N2 C1 N1 106.35(17) ?
N2 C1 Ru1 134.73(16) ?
N1 C1 Ru1 118.78(14) ?
N1 C2 C3 101.37(16) ?
N2 C3 C2 102.05(15) ?
C5 C4 C9 121.19(19) ?
C5 C4 N1 119.89(18) ?
C9 C4 N1 118.92(18) ?
C6 C5 C4 117.97(19) ?
C6 C5 C10 120.11(18) ?
C4 C5 C10 121.85(19) ?
C7 C6 C5 123.0(2) ?
C6 C7 C8 117.7(2) ?
C6 C7 C11 121.1(2) ?
C8 C7 C11 121.1(2) ?
C9 C8 C7 122.0(2) ?
C8 C9 C4 118.05(18) ?
C8 C9 C12 122.28(18) ?
C4 C9 C12 119.61(18) ?
C9 C12 Ru1 102.17(12) ?
C14 C13 C18 122.5(2) ?
C14 C13 N2 120.41(19) ?
C18 C13 N2 117.13(19) ?
C13 C14 C15 117.2(2) ?
C13 C14 C19 122.5(2) ?
C15 C14 C19 120.3(2) ?
C16 C15 C14 121.1(2) ?
C15 C16 C17 120.7(2) ?
C16 C17 C18 120.9(2) ?
C17 C18 C13 117.6(2) ?
C17 C18 C22 119.2(2) ?
C13 C18 C22 123.03(19) ?
C14 C19 C20 111.22(17) ?
C14 C19 C21 112.1(2) ?
C20 C19 C21 111.38(19) ?
C18 C22 C24 111.69(18) ?
C18 C22 C23 110.55(18) ?
C24 C22 C23 111.15(19) ?
C26 C25 Ru1 119.70(14) ?
C31 C26 C27 117.67(19) ?
C31 C26 C25 118.90(18) ?
C27 C26 C25 123.43(19) ?
C28 C27 C26 121.1(2) ?
C27 C28 C29 119.4(2) ?
C30 C29 C28 121.3(2) ?
C31 C30 C29 118.5(2) ?
C30 C31 O1 124.75(18) ?
C30 C31 C26 122.02(19) ?
O1 C31 C26 113.22(18) ?
O1 C32 C33 106.57(16) ?
O1 C32 C34 110.70(16) ?
C33 C32 C34 112.85(18) ?
O2 C35 O3 120.43(18) ?
O2 C35 C36 119.36(18) ?
O3 C35 C36 120.21(19) ?
C37 C36 C35 111.92(17) ?
C37 C36 C38 109.88(18) ?
C35 C36 C38 107.97(17) ?
C37 C36 C39 109.83(17) ?
C35 C36 C39 108.36(17) ?
C38 C36 C39 108.82(18) ?
O63A C62A C61A 113.08(11) ?
C64A O63A C62A 118.92(12) ?
O63A C64A C65A 113.39(11) ?

loop_
_geom_bond_atom_site_label_1
_geom_bond_atom_site_label_2
_geom_bond_distance
_geom_bond_publ_flag
Ru1 C25 1.8422(19) yes
Ru1 C1 1.931(2) yes
Ru1 C12 2.0936(18) yes
Ru1 O3 2.2346(13) yes
Ru1 O1 2.3049(13) yes
Ru1 O2 2.3602(13) yes
O1 C31 1.393(2) ?
O1 C32 1.475(2) ?
O2 C35 1.253(2) ?
O3 C35 1.273(2) ?
N1 C1 1.381(2) ?
N1 C4 1.436(2) ?
N1 C2 1.485(2) ?
N2 C1 1.365(2) ?
N2 C13 1.445(3) ?
N2 C3 1.473(2) ?
C2 C3 1.528(3) ?
C4 C5 1.399(3) ?
C4 C9 1.406(3) ?
C5 C6 1.385(3) ?
C5 C10 1.509(3) ?
C6 C7 1.381(3) ?
C7 C8 1.396(3) ?
C7 C11 1.514(3) ?
C8 C9 1.394(2) ?
C9 C12 1.494(3) ?
C13 C14 1.401(3) ?
C13 C18 1.403(3) ?
C14 C15 1.406(3) ?
C14 C19 1.516(3) ?
C15 C16 1.375(3) ?
C16 C17 1.378(3) ?
C17 C18 1.399(3) ?
C18 C22 1.519(3) ?
C19 C20 1.530(3) ?
C19 C21 1.532(3) ?
C22 C24 1.526(3) ?
C22 C23 1.534(3) ?
C25 C26 1.450(3) ?
C26 C31 1.402(3) ?
C26 C27 1.404(3) ?
C27 C28 1.381(3) ?
C28 C29 1.389(3) ?
C29 C30 1.387(3) ?
C30 C31 1.382(3) ?
C32 C33 1.507(3) ?
C32 C34 1.510(3) ?
C35 C36 1.530(3) ?
C36 C37 1.524(3) ?
C36 C38 1.535(3) ?
C36 C39 1.535(3) ?
C61A C62A 1.5404(10) ?
C62A O63A 1.4508(10) ?
O63A C64A 1.4491(10) ?
C64A C65A 1.5387(10) ?
